data_4037148
loop_
_publ_author_name
'Lizal, Tomas'
'Ustrnul, Lukas'
'Necas, Marek'
'Sindelar, Vladimir'

_publ_section_title
;
 Propanediurea-Based Molecular Clips Bind Halide Anions: An Insight into
 the Mechanism of Cucurbituril Formation.
;
_journal_issue 19
_journal_name_full 'The Journal of organic chemistry'
_journal_page_first 8906
_journal_page_last 8910
_journal_paper_doi 10.1021/acs.joc.6b01602
_journal_volume 81
_journal_year 2016
_chemical_formula_sum 'C34 H42.5 Cl6 N8 O6.25'
_chemical_formula_weight 875.96
_space_group_IT_number 62
_space_group_name_Hall '-P 2ac 2n'
_space_group_name_H-M_alt 'P n m a'
_symmetry_cell_setting orthorhombic
_symmetry_space_group_name_H-M 'P n m a'
_atom_sites_solution_hydrogens geom
_atom_sites_solution_primary direct
_atom_sites_solution_secondary difmap
_audit_creation_method SHELXL-97
_cell_angle_alpha 90.00
_cell_angle_beta 90.00
_cell_angle_gamma 90.00
_cell_formula_units_Z 4
_cell_length_a 12.7798(10)
_cell_length_b 15.4587(11)
_cell_length_c 19.4909(11)
_cell_measurement_reflns_used 3479
_cell_measurement_temperature 120(2)
_cell_measurement_theta_max 27.6826
_cell_measurement_theta_min 2.9306
_cell_volume 3850.6(5)
_computing_cell_refinement 'CrysAlis RED (Oxford Diffraction Ltd, 2009)'
_computing_data_collection 'CrysAlis CCD (Oxford Diffraction Ltd, 2009)'
_computing_data_reduction 'CrysAlis RED (Oxford Diffraction Ltd, 2009)'
_computing_structure_refinement 'SHELXL-97 (Sheldrick, 1997)'
_computing_structure_solution 'SIR-92 (Altomare et al., 1993)'
_diffrn_ambient_temperature 120(2)
_diffrn_detector_area_resol_mean 8.4353
_diffrn_measured_fraction_theta_full 0.998
_diffrn_measured_fraction_theta_max 0.998
_diffrn_measurement_device_type 'Xcalibur, Sapphire2, large Be window'
_diffrn_measurement_method '\w scan'
_diffrn_radiation_monochromator graphite
_diffrn_radiation_source 'Enhance (Mo) X-ray Source'
_diffrn_radiation_type MoK\a
_diffrn_radiation_wavelength 0.71073
_diffrn_reflns_av_R_equivalents 0.0314
_diffrn_reflns_av_sigmaI/netI 0.0628
_diffrn_reflns_limit_h_max 8
_diffrn_reflns_limit_h_min -15
_diffrn_reflns_limit_k_max 18
_diffrn_reflns_limit_k_min -11
_diffrn_reflns_limit_l_max 14
_diffrn_reflns_limit_l_min -23
_diffrn_reflns_number 9116
_diffrn_reflns_theta_full 25.00
_diffrn_reflns_theta_max 25.00
_diffrn_reflns_theta_min 2.94
_diffrn_standards_number 0
_exptl_absorpt_coefficient_mu 0.503
_exptl_absorpt_correction_T_max 1.00000
_exptl_absorpt_correction_T_min 0.86786
_exptl_absorpt_correction_type multi-scan
_exptl_absorpt_process_details 'CrysAlis RED (Oxford Diffraction Ltd, 2009)'
_exptl_crystal_density_diffrn 1.511
_exptl_crystal_density_method 'not measured'
_exptl_crystal_description block
_exptl_crystal_F_000 1818
_exptl_crystal_size_max 0.40
_exptl_crystal_size_mid 0.40
_exptl_crystal_size_min 0.20
_refine_diff_density_max 0.319
_refine_diff_density_min -0.381
_refine_diff_density_rms 0.055
_refine_ls_extinction_method none
_refine_ls_goodness_of_fit_ref 0.874
_refine_ls_hydrogen_treatment mixed
_refine_ls_matrix_type full
_refine_ls_number_parameters 270
_refine_ls_number_reflns 3520
_refine_ls_number_restraints 8
_refine_ls_restrained_S_all 0.891
_refine_ls_R_factor_all 0.0678
_refine_ls_R_factor_gt 0.0365
_refine_ls_shift/su_max 0.000
_refine_ls_shift/su_mean 0.000
_refine_ls_structure_factor_coef Fsqd
_refine_ls_weighting_details 'calc w=1/[\s^2^(Fo^2^)+(0.0432P)^2^+0.0000P] where P=(Fo^2^+2Fc^2^)/3'
_refine_ls_weighting_scheme calc
_refine_ls_wR_factor_gt 0.0783
_refine_ls_wR_factor_ref 0.0827
_reflns_number_gt 2208
_reflns_number_total 3520
_reflns_threshold_expression >2sigma(I)
_cod_data_source_file jo6b01602_si_003.cif
_cod_data_source_block 7_vs43tl
_cod_depositor_comments
;
The following automatic conversions were performed:

data item '_symmetry_cell_setting' value 'Orthorhombic' was changed
to 'orthorhombic' in accordance with the
/home/saulius/struct/COD-crude-data/automatic-downloads/DataCite-retrospective/ACS/depositions/lib/dictionaries/cif_core.dic
dictionary named 'cif_core.dic' version 2.4.2 last updated on
2011-04-26.

Automatic conversion script
Id: cif_fix_values 6909 2019-04-08 15:41:33Z antanas 
;
_cod_original_sg_symbol_H-M Pnma
_cod_original_formula_sum 'C34 H42.50 Cl6 N8 O6.25'
_cod_database_code 4037148

loop_
_symmetry_equiv_pos_as_xyz
'x, y, z'
'-x+1/2, -y, z+1/2'
'-x, y+1/2, -z'
'x+1/2, -y+1/2, -z+1/2'
'-x, -y, -z'
'x-1/2, y, -z-1/2'
'x, -y-1/2, z'
'-x-1/2, y-1/2, z-1/2'

loop_
_atom_site_label
_atom_site_type_symbol
_atom_site_fract_x
_atom_site_fract_y
_atom_site_fract_z
_atom_site_U_iso_or_equiv
_atom_site_adp_type
_atom_site_occupancy
_atom_site_symmetry_multiplicity
_atom_site_calc_flag
_atom_site_refinement_flags
O1 O 0.52349(13) 0.14826(11) 0.00892(7) 0.0243(4) Uani 1 1 d .
O2 O 0.85219(13) 0.14615(10) 0.19484(7) 0.0220(4) Uani 1 1 d .
N1 N 0.53191(14) 0.17057(12) 0.12456(9) 0.0163(5) Uani 1 1 d .
N2 N 0.59890(14) 0.04468(12) 0.07444(9) 0.0179(5) Uani 1 1 d .
N3 N 0.67738(14) 0.17036(12) 0.20518(8) 0.0155(5) Uani 1 1 d .
N4 N 0.74168(15) 0.04269(12) 0.15544(9) 0.0186(5) Uani 1 1 d .
C1 C 0.55085(18) 0.12331(16) 0.06612(11) 0.0192(6) Uani 1 1 d .
C2 C 0.7618(2) 0.12201(16) 0.18465(10) 0.0177(6) Uani 1 1 d .
C3 C 0.56976(18) 0.14280(15) 0.19189(11) 0.0172(6) Uani 1 1 d .
H3A H 0.5236 0.1690 0.2277 0.021 Uiso 1 1 calc R
C4 C 0.56194(18) 0.04440(15) 0.19757(11) 0.0181(6) Uani 1 1 d .
C5 C 0.63576(18) 0.01432(15) 0.14090(10) 0.0194(6) Uani 1 1 d .
H5A H 0.6353 -0.0504 0.1403 0.023 Uiso 1 1 calc R
C6 C 0.64920(18) 0.00696(15) 0.01382(11) 0.0214(6) Uani 1 1 d .
H6A H 0.6017 0.0130 -0.0260 0.026 Uiso 1 1 calc R
H6B H 0.6605 -0.0556 0.0218 0.026 Uiso 1 1 calc R
C7 C 0.75302(18) 0.04889(15) -0.00324(11) 0.0202(6) Uani 1 1 d .
C8 C 0.7667(2) 0.08989(16) -0.06597(12) 0.0245(6) Uani 1 1 d .
H8A H 0.7103 0.0917 -0.0977 0.029 Uiso 1 1 calc R
C9 C 0.8608(2) 0.12803(16) -0.08316(12) 0.0292(7) Uani 1 1 d .
H9A H 0.8686 0.1561 -0.1262 0.035 Uiso 1 1 calc R
C10 C 0.9434(2) 0.12534(16) -0.03776(12) 0.0297(7) Uani 1 1 d .
H10A H 1.0087 0.1505 -0.0497 0.036 Uiso 1 1 calc R
C11 C 0.9305(2) 0.08549(16) 0.02553(12) 0.0254(6) Uani 1 1 d .
H11A H 0.9871 0.0846 0.0571 0.030 Uiso 1 1 calc R
C12 C 0.83664(19) 0.04710(15) 0.04335(12) 0.0205(6) Uani 1 1 d .
C13 C 0.82464(19) 0.00417(15) 0.11295(12) 0.0232(6) Uani 1 1 d .
H13A H 0.8090 -0.0580 0.1061 0.028 Uiso 1 1 calc R
H13B H 0.8919 0.0083 0.1379 0.028 Uiso 1 1 calc R
C14 C 0.45118(18) 0.01161(15) 0.18461(12) 0.0237(6) Uani 1 1 d .
H14A H 0.4057 0.0292 0.2226 0.036 Uiso 1 1 calc R
H14B H 0.4520 -0.0516 0.1812 0.036 Uiso 1 1 calc R
H14C H 0.4247 0.0362 0.1417 0.036 Uiso 1 1 calc R
C15 C 0.59756(19) 0.01337(15) 0.26846(11) 0.0227(6) Uani 1 1 d .
H15A H 0.6718 0.0270 0.2748 0.034 Uiso 1 1 calc R
H15B H 0.5873 -0.0493 0.2720 0.034 Uiso 1 1 calc R
H15C H 0.5563 0.0425 0.3040 0.034 Uiso 1 1 calc R
C16 C 0.4719(3) 0.2500 0.11929(16) 0.0181(8) Uani 1 2 d S
H16A H 0.4348 0.2500 0.0747 0.022 Uiso 1 2 calc SR
H16B H 0.4182 0.2500 0.1559 0.022 Uiso 1 2 calc SR
C17 C 0.6949(3) 0.2500 0.24339(15) 0.0178(8) Uani 1 2 d S
H17A H 0.7679 0.2500 0.2604 0.021 Uiso 1 2 calc SR
H17B H 0.6482 0.2500 0.2839 0.021 Uiso 1 2 calc SR
C51 C 0.8528(3) -0.2500 0.25399(17) 0.0281(9) Uani 1 2 d S
H51A H 0.8792 -0.2500 0.3023 0.034 Uiso 1 2 calc SR
Cl1 Cl 0.77667(6) -0.15743(5) 0.24130(4) 0.0478(2) Uani 1 1 d .
Cl2 Cl 0.95952(9) -0.2500 0.19833(5) 0.0702(4) Uani 1 2 d S
C52 C 0.8188(3) -0.2500 -0.04424(16) 0.0264(9) Uani 1 2 d S
H52A H 0.8971 -0.2500 -0.0429 0.032 Uiso 1 2 calc SR
Cl3 Cl 0.77119(8) -0.2500 0.04132(4) 0.0417(3) Uani 1 2 d S
Cl4 Cl 0.77672(5) -0.15585(4) -0.08684(3) 0.02975(18) Uani 1 1 d .
O51 O 0.9983(2) -0.2500 -0.13547(13) 0.0327(7) Uani 1 2 d SD
H511 H 1.0375(17) -0.2061(12) -0.1483(12) 0.049 Uiso 1 1 d D
O52 O 0.9621(3) -0.2500 0.39093(14) 0.0603(9) Uani 1 2 d SDU
H521 H 0.975(2) -0.2055(14) 0.4189(13) 0.090 Uiso 1 1 d D
O53 O 0.7457(10) 0.2500 0.0572(7) 0.076(4) Uani 0.25 2 d SP

loop_
_atom_site_aniso_label
_atom_site_aniso_U_11
_atom_site_aniso_U_22
_atom_site_aniso_U_33
_atom_site_aniso_U_23
_atom_site_aniso_U_13
_atom_site_aniso_U_12
O1 0.0346(11) 0.0249(10) 0.0134(8) 0.0009(8) -0.0030(8) -0.0012(8)
O2 0.0196(11) 0.0237(10) 0.0227(9) 0.0017(8) -0.0004(8) 0.0003(8)
N1 0.0176(12) 0.0186(11) 0.0127(9) 0.0002(8) -0.0024(8) 0.0017(9)
N2 0.0214(12) 0.0190(11) 0.0134(9) -0.0029(9) 0.0015(9) -0.0010(10)
N3 0.0139(12) 0.0167(11) 0.0158(10) -0.0013(8) -0.0012(9) 0.0000(9)
N4 0.0187(13) 0.0191(11) 0.0180(10) -0.0020(9) 0.0030(9) 0.0003(10)
C1 0.0182(15) 0.0210(14) 0.0185(13) -0.0016(11) 0.0019(11) -0.0066(12)
C2 0.0225(16) 0.0204(13) 0.0103(11) 0.0036(10) 0.0000(11) 0.0005(13)
C3 0.0184(15) 0.0207(14) 0.0126(11) -0.0015(10) 0.0012(10) 0.0017(11)
C4 0.0207(16) 0.0181(13) 0.0155(12) 0.0009(11) 0.0021(10) -0.0025(12)
C5 0.0245(16) 0.0151(13) 0.0185(12) 0.0004(11) 0.0022(11) -0.0008(12)
C6 0.0253(16) 0.0206(14) 0.0182(12) -0.0052(11) 0.0012(11) 0.0010(12)
C7 0.0226(16) 0.0178(13) 0.0203(12) -0.0083(11) 0.0046(11) -0.0014(12)
C8 0.0275(16) 0.0267(14) 0.0195(12) -0.0037(11) 0.0011(11) -0.0018(13)
C9 0.0388(19) 0.0283(15) 0.0205(13) -0.0022(12) 0.0069(13) -0.0072(14)
C10 0.0285(17) 0.0306(16) 0.0300(15) -0.0063(13) 0.0116(13) -0.0089(13)
C11 0.0243(16) 0.0270(15) 0.0248(13) -0.0080(12) -0.0010(12) -0.0013(13)
C12 0.0223(16) 0.0189(14) 0.0203(13) -0.0046(11) 0.0059(11) 0.0032(12)
C13 0.0249(16) 0.0218(14) 0.0230(12) -0.0039(12) 0.0017(11) 0.0035(12)
C14 0.0286(16) 0.0212(14) 0.0214(12) 0.0004(11) 0.0043(11) -0.0025(12)
C15 0.0269(16) 0.0225(14) 0.0186(12) 0.0032(11) 0.0053(11) -0.0002(12)
C16 0.018(2) 0.022(2) 0.0140(16) 0.000 -0.0003(15) 0.000
C17 0.021(2) 0.0174(19) 0.0148(16) 0.000 -0.0034(15) 0.000
C51 0.030(2) 0.035(2) 0.0196(18) 0.000 -0.0030(16) 0.000
Cl1 0.0683(6) 0.0295(4) 0.0457(4) -0.0013(4) -0.0102(4) 0.0129(4)
Cl2 0.0416(8) 0.1248(12) 0.0442(6) 0.000 0.0177(6) 0.000
C52 0.031(2) 0.029(2) 0.0193(18) 0.000 0.0019(16) 0.000
Cl3 0.0548(7) 0.0494(7) 0.0209(5) 0.000 0.0087(5) 0.000
Cl4 0.0365(4) 0.0212(3) 0.0316(3) 0.0001(3) 0.0057(3) 0.0015(3)
O51 0.0270(18) 0.0312(17) 0.0398(15) 0.000 0.0102(13) 0.000
O52 0.105(2) 0.048(2) 0.0281(15) 0.000 -0.0195(16) 0.000
O53 0.085(11) 0.069(10) 0.075(9) 0.000 0.008(8) 0.000

loop_
_atom_type_symbol
_atom_type_description
_atom_type_scat_dispersion_real
_atom_type_scat_dispersion_imag
_atom_type_scat_source
C C 0.0033 0.0016 'International Tables Vol C Tables 4.2.6.8 and 6.1.1.4'
H H 0.0000 0.0000 'International Tables Vol C Tables 4.2.6.8 and 6.1.1.4'
N N 0.0061 0.0033 'International Tables Vol C Tables 4.2.6.8 and 6.1.1.4'
O O 0.0106 0.0060 'International Tables Vol C Tables 4.2.6.8 and 6.1.1.4'
Cl Cl 0.1484 0.1585 'International Tables Vol C Tables 4.2.6.8 and 6.1.1.4'

loop_
_geom_angle_atom_site_label_1
_geom_angle_atom_site_label_2
_geom_angle_atom_site_label_3
_geom_angle
_geom_angle_site_symmetry_1
_geom_angle_site_symmetry_3
C1 N1 C16 118.9(2) . .
C1 N1 C3 121.95(18) . .
C16 N1 C3 119.1(2) . .
C1 N2 C5 122.39(18) . .
C1 N2 C6 116.98(18) . .
C5 N2 C6 116.54(18) . .
C2 N3 C17 119.3(2) . .
C2 N3 C3 121.93(19) . .
C17 N3 C3 118.8(2) . .
C2 N4 C5 121.62(19) . .
C2 N4 C13 117.3(2) . .
C5 N4 C13 116.11(18) . .
O1 C1 N2 120.8(2) . .
O1 C1 N1 122.3(2) . .
N2 C1 N1 116.9(2) . .
O2 C2 N3 121.7(2) . .
O2 C2 N4 120.8(2) . .
N3 C2 N4 117.3(2) . .
N1 C3 N3 112.59(17) . .
N1 C3 C4 109.59(18) . .
N3 C3 C4 109.79(18) . .
C14 C4 C5 110.67(18) . .
C14 C4 C3 112.31(19) . .
C5 C4 C3 102.15(18) . .
C14 C4 C15 108.74(18) . .
C5 C4 C15 111.96(19) . .
C3 C4 C15 110.95(19) . .
N4 C5 N2 112.22(18) . .
N4 C5 C4 110.09(18) . .
N2 C5 C4 110.24(18) . .
N2 C6 C7 113.03(18) . .
C8 C7 C12 118.9(2) . .
C8 C7 C6 120.0(2) . .
C12 C7 C6 121.1(2) . .
C9 C8 C7 121.3(2) . .
C10 C9 C8 119.9(2) . .
C9 C10 C11 119.5(2) . .
C12 C11 C10 121.1(2) . .
C11 C12 C7 119.3(2) . .
C11 C12 C13 120.0(2) . .
C7 C12 C13 120.7(2) . .
N4 C13 C12 113.50(18) . .
N1 C16 N1 115.6(3) 7_565 .
N3 C17 N3 115.4(2) . 7_565
Cl2 C51 Cl1 110.33(13) . 7
Cl2 C51 Cl1 110.33(13) . .
Cl1 C51 Cl1 109.93(19) 7 .
Cl4 C52 Cl4 111.58(18) 7 .
Cl4 C52 Cl3 109.77(13) 7 .
Cl4 C52 Cl3 109.77(13) . .

loop_
_geom_bond_atom_site_label_1
_geom_bond_atom_site_label_2
_geom_bond_distance
_geom_bond_site_symmetry_2
O1 C1 1.230(3) .
O2 C2 1.230(3) .
N1 C1 1.375(3) .
N1 C16 1.451(2) .
N1 C3 1.463(3) .
N2 C1 1.372(3) .
N2 C5 1.456(3) .
N2 C6 1.466(3) .
N3 C2 1.372(3) .
N3 C17 1.456(2) .
N3 C3 1.463(3) .
N4 C2 1.376(3) .
N4 C5 1.451(3) .
N4 C13 1.471(3) .
C3 C4 1.529(3) .
C4 C14 1.525(3) .
C4 C5 1.525(3) .
C4 C15 1.532(3) .
C6 C7 1.514(3) .
C7 C8 1.388(3) .
C7 C12 1.403(3) .
C8 C9 1.380(3) .
C9 C10 1.378(3) .
C10 C11 1.389(3) .
C11 C12 1.382(3) .
C12 C13 1.518(3) .
C16 N1 1.451(2) 7_565
C17 N3 1.456(2) 7_565
C51 Cl2 1.743(3) .
C51 Cl1 1.748(2) 7
C51 Cl1 1.748(2) .
C52 Cl4 1.7600(19) 7
C52 Cl4 1.7600(19) .
C52 Cl3 1.775(3) .
